data_4085039
loop_
_publ_author_name
'Wilfling, Petra'
'Schittelkopf, Kathrin'
'Flock, Michaela'
'Herber, Rolfe H.'
'Power, Philip P.'
'Fischer, Roland C.'

_publ_section_title
;
 Influence of Ligand Modifications on Structural and Spectroscopic
 Properties in Terphenyl Based Heavier Group 14 Carbene Homologues
;
_journal_issue 11
_journal_name_full Organometallics
_journal_page_first 2222
_journal_paper_doi 10.1021/om500946e
_journal_volume 34
_journal_year 2015
_chemical_formula_sum 'C58 H76 Ge O Si2'
_chemical_formula_weight 917.96
_chemical_name_systematic
; 
 ? 
;
_space_group_IT_number 15
_symmetry_cell_setting monoclinic
_symmetry_space_group_name_Hall '-C 2yc'
_symmetry_space_group_name_H-M 'C 1 2/c 1'
_atom_sites_solution_hydrogens geom
_atom_sites_solution_primary direct
_atom_sites_solution_secondary difmap
_audit_creation_method SHELXL-97
_cell_angle_alpha 90.00
_cell_angle_beta 90.910(2)
_cell_angle_gamma 90.00
_cell_formula_units_Z 4
_cell_length_a 26.6325(15)
_cell_length_b 8.2972(5)
_cell_length_c 23.9631(14)
_cell_measurement_reflns_used 9176
_cell_measurement_temperature 100(2)
_cell_measurement_theta_max 30.43
_cell_measurement_theta_min 2.31
_cell_volume 5294.6(5)
_computing_cell_refinement 'Bruker SAINT'
_computing_data_collection 'Bruker APEX2'
_computing_data_reduction 'Bruker SAINT'
_computing_molecular_graphics 'Bruker SHELXTL'
_computing_publication_material 'Bruker SHELXTL'
_computing_structure_refinement 'SHELXL-97 (Sheldrick, 2008)'
_computing_structure_solution 'SHELXS-97 (Sheldrick, 2008)'
_diffrn_ambient_temperature 100(2)
_diffrn_measured_fraction_theta_full 0.996
_diffrn_measured_fraction_theta_max 0.996
_diffrn_measurement_device_type 'Bruker APEX-II CCD'
_diffrn_measurement_method '\f and \w scans'
_diffrn_radiation_monochromator graphite
_diffrn_radiation_source 'fine-focus sealed tube'
_diffrn_radiation_type MoK\a
_diffrn_radiation_wavelength 0.71073
_diffrn_reflns_av_R_equivalents 0.0320
_diffrn_reflns_av_sigmaI/netI 0.0196
_diffrn_reflns_limit_h_max 32
_diffrn_reflns_limit_h_min -32
_diffrn_reflns_limit_k_max 10
_diffrn_reflns_limit_k_min -10
_diffrn_reflns_limit_l_max 29
_diffrn_reflns_limit_l_min -29
_diffrn_reflns_number 43930
_diffrn_reflns_theta_full 26.00
_diffrn_reflns_theta_max 26.00
_diffrn_reflns_theta_min 2.27
_exptl_absorpt_coefficient_mu 0.661
_exptl_absorpt_correction_T_max 0.906
_exptl_absorpt_correction_T_min .807
_exptl_absorpt_correction_type multi-scan
_exptl_absorpt_process_details SADABS
_exptl_crystal_colour purple
_exptl_crystal_density_diffrn 1.152
_exptl_crystal_density_method 'not measured'
_exptl_crystal_description Block
_exptl_crystal_F_000 1968
_exptl_crystal_size_max 0.36
_exptl_crystal_size_mid 0.27
_exptl_crystal_size_min 0.15
_refine_diff_density_max 0.665
_refine_diff_density_min -0.524
_refine_diff_density_rms 0.071
_refine_ls_extinction_method none
_refine_ls_goodness_of_fit_ref 1.154
_refine_ls_hydrogen_treatment constr
_refine_ls_matrix_type full
_refine_ls_number_parameters 336
_refine_ls_number_reflns 5190
_refine_ls_number_restraints 14
_refine_ls_restrained_S_all 1.154
_refine_ls_R_factor_all 0.0534
_refine_ls_R_factor_gt 0.0488
_refine_ls_shift/su_max 0.000
_refine_ls_shift/su_mean 0.000
_refine_ls_structure_factor_coef Fsqd
_refine_ls_weighting_details 'calc w=1/[\s^2^(Fo^2^)+(0.0488P)^2^+17.5436P] where P=(Fo^2^+2Fc^2^)/3'
_refine_ls_weighting_scheme calc
_refine_ls_wR_factor_gt 0.1268
_refine_ls_wR_factor_ref 0.1290
_reflns_number_gt 4817
_reflns_number_total 5190
_reflns_threshold_expression >2sigma(I)
_cod_data_source_file om500946e_si_002.cif
_cod_data_source_block Ge(Ar#-4-SiMe3)2
_cod_depositor_comments
;
The following automatic conversions were performed:

'_symmetry_cell_setting' value 'Monoclinic' changed to 'monoclinic'
according to
/home/saulius/struct/COD-crude-data--automatic-downloads/rss-feeds/ACS/lib/dictionaries/cif_core.dic
dictionary named 'cif_core.dic' version 2.4.2 from
2011-04-26.

'_exptl_absorpt_correction_type' value 'Multi-Scan'
changed to 'multi-scan' according to
/home/saulius/struct/COD-crude-data--automatic-downloads/rss-feeds/ACS/lib/dictionaries/cif_core.dic
dictionary named 'cif_core.dic' version 2.4.2 from 2011-04-26.

Automatic conversion script
Id: cif_fix_values 2935 2014-11-11 08:27:57Z andrius 

 Adding full bibliography for 4085033--4085041.cif.
;
_cod_original_sg_symbol_H-M C2/c
_cod_database_code 4085039

loop_
_symmetry_equiv_pos_as_xyz
'x, y, z'
'-x, y, -z+1/2'
'x+1/2, y+1/2, z'
'-x+1/2, y+1/2, -z+1/2'
'-x, -y, -z'
'x, -y, z-1/2'
'-x+1/2, -y+1/2, -z'
'x+1/2, -y+1/2, z-1/2'

loop_
_atom_site_label
_atom_site_type_symbol
_atom_site_fract_x
_atom_site_fract_y
_atom_site_fract_z
_atom_site_U_iso_or_equiv
_atom_site_adp_type
_atom_site_occupancy
_atom_site_symmetry_multiplicity
_atom_site_calc_flag
_atom_site_refinement_flags
_atom_site_disorder_assembly
_atom_site_disorder_group
Ge1 Ge 0.5000 0.56311(4) 0.7500 0.01993(10) Uani 1 2 d S . .
C1 C 0.55894(9) 0.6923(3) 0.72267(10) 0.0206(5) Uani 1 1 d . . .
C12 C 0.49983(11) 0.9560(3) 0.62282(11) 0.0294(6) Uani 1 1 d . . .
C2 C 0.56156(9) 0.7715(3) 0.67098(10) 0.0246(5) Uani 1 1 d . . .
C7 C 0.51859(9) 0.7993(3) 0.63080(10) 0.0223(5) Uani 1 1 d . . .
C6 C 0.60505(9) 0.6600(3) 0.75076(10) 0.0240(5) Uani 1 1 d . . .
C9 C 0.47284(10) 0.7142(3) 0.54837(10) 0.0274(6) Uani 1 1 d . . .
H9 H 0.4634 0.6309 0.5231 0.033 Uiso 1 1 calc R . .
C8 C 0.50423(10) 0.6774(3) 0.59358(10) 0.0256(5) Uani 1 1 d . . .
C10 C 0.45500(10) 0.8686(4) 0.53917(11) 0.0315(6) Uani 1 1 d . . .
C14 C 0.42037(12) 0.9052(4) 0.49009(12) 0.0426(8) Uani 1 1 d . . .
H14A H 0.3854 0.9013 0.5022 0.064 Uiso 1 1 calc R . .
H14B H 0.4255 0.8251 0.4607 0.064 Uiso 1 1 calc R . .
H14C H 0.4278 1.0130 0.4756 0.064 Uiso 1 1 calc R . .
C3 C 0.60784(11) 0.8224(4) 0.65062(12) 0.0413(8) Uani 1 1 d . A .
H3 H 0.6084 0.8784 0.6161 0.050 Uiso 1 1 calc R . .
C11 C 0.46846(11) 0.9875(4) 0.57710(11) 0.0340(6) Uani 1 1 d . . .
H11 H 0.4559 1.0937 0.5718 0.041 Uiso 1 1 calc R . .
C5 C 0.65033(10) 0.7114(4) 0.72911(11) 0.0405(8) Uani 1 1 d . A .
H5 H 0.6805 0.6893 0.7493 0.049 Uiso 1 1 calc R . .
C15 C 0.51449(15) 1.0895(4) 0.66239(13) 0.0458(8) Uani 1 1 d . . .
H15A H 0.5485 1.1266 0.6540 0.069 Uiso 1 1 calc R . .
H15B H 0.5137 1.0494 0.7008 0.069 Uiso 1 1 calc R . .
H15C H 0.4908 1.1793 0.6581 0.069 Uiso 1 1 calc R . .
C4 C 0.65297(11) 0.7944(6) 0.67870(13) 0.0558(11) Uani 1 1 d . . .
C13 C 0.52318(14) 0.5079(4) 0.60056(13) 0.0423(8) Uani 1 1 d . . .
H13A H 0.5070 0.4382 0.5726 0.064 Uiso 1 1 calc R . .
H13B H 0.5153 0.4690 0.6380 0.064 Uiso 1 1 calc R . .
H13C H 0.5596 0.5060 0.5956 0.064 Uiso 1 1 calc R . .
C16 C 0.60875(8) 0.5717(3) 0.80536(10) 0.0220(5) Uani 1 1 d . . .
C18 C 0.62966(10) 0.5770(3) 0.90378(10) 0.0273(6) Uani 1 1 d . . .
H18 H 0.6388 0.6365 0.9362 0.033 Uiso 1 1 calc R . .
C22 C 0.62942(12) 0.8390(3) 0.85180(12) 0.0347(6) Uani 1 1 d . . .
H22A H 0.6606 0.8633 0.8323 0.052 Uiso 1 1 calc R . .
H22B H 0.6316 0.8812 0.8900 0.052 Uiso 1 1 calc R . .
H22C H 0.6010 0.8894 0.8320 0.052 Uiso 1 1 calc R . .
C19 C 0.62448(10) 0.4114(3) 0.90745(11) 0.0300(6) Uani 1 1 d . . .
C17 C 0.62176(9) 0.6586(3) 0.85360(10) 0.0240(5) Uani 1 1 d . . .
C20 C 0.61321(10) 0.3271(3) 0.85914(12) 0.0325(6) Uani 1 1 d . . .
H20 H 0.6100 0.2132 0.8611 0.039 Uiso 1 1 calc R . .
C21 C 0.60633(10) 0.4029(3) 0.80776(11) 0.0273(6) Uani 1 1 d . . .
C23 C 0.63147(13) 0.3276(4) 0.96300(13) 0.0456(8) Uani 1 1 d . . .
H23A H 0.5997 0.3291 0.9832 0.068 Uiso 1 1 calc R . .
H23B H 0.6574 0.3836 0.9851 0.068 Uiso 1 1 calc R . .
H23C H 0.6418 0.2158 0.9568 0.068 Uiso 1 1 calc R . .
C24 C 0.60083(12) 0.3016(4) 0.75567(13) 0.0409(7) Uani 1 1 d . . .
H24A H 0.6064 0.1879 0.7651 0.061 Uiso 1 1 calc R . .
H24B H 0.6256 0.3359 0.7283 0.061 Uiso 1 1 calc R . .
H24C H 0.5669 0.3151 0.7398 0.061 Uiso 1 1 calc R . .
O1 O 0.7126(3) 0.3056(10) 0.5393(3) 0.096(2) Uani 0.50 1 d PD . .
C28 C 0.7618(5) 0.246(2) 0.5187(7) 0.139(5) Uani 0.50 1 d PDU . .
H28A H 0.7767 0.1668 0.5449 0.167 Uiso 0.50 1 calc PR . .
H28B H 0.7857 0.3368 0.5142 0.167 Uiso 0.50 1 calc PR . .
C29 C 0.7491(8) 0.167(2) 0.4617(7) 0.139(5) Uani 0.50 1 d PDU . .
H29A H 0.7162 0.1150 0.4634 0.209 Uiso 0.50 1 calc PR . .
H29B H 0.7748 0.0870 0.4530 0.209 Uiso 0.50 1 calc PR . .
H29C H 0.7484 0.2504 0.4326 0.209 Uiso 0.50 1 calc PR . .
C31 C 0.6648(8) 0.415(2) 0.6115(8) 0.167(8) Uani 0.50 1 d P . .
H31A H 0.6481 0.4773 0.5817 0.250 Uiso 0.50 1 calc PR . .
H31B H 0.6654 0.4792 0.6460 0.250 Uiso 0.50 1 calc PR . .
H31C H 0.6463 0.3151 0.6177 0.250 Uiso 0.50 1 calc PR . .
C30 C 0.7181(7) 0.3763(17) 0.5948(6) 0.125(5) Uani 0.50 1 d P . .
H30A H 0.7390 0.4751 0.5938 0.150 Uiso 0.50 1 calc PR . .
H30B H 0.7338 0.2987 0.6212 0.150 Uiso 0.50 1 calc PR . .
Si1A Si 0.71861(5) 0.8164(2) 0.64782(6) 0.0293(4) Uani 0.549(3) 1 d P A 1
C25A C 0.7128(6) 0.891(3) 0.5762(7) 0.0574(18) Uani 0.549(3) 1 d P A 1
H25A H 0.6954 0.8101 0.5531 0.086 Uiso 0.549(3) 1 calc PR A 1
H25B H 0.7463 0.9101 0.5613 0.086 Uiso 0.549(3) 1 calc PR A 1
H25C H 0.6936 0.9914 0.5758 0.086 Uiso 0.549(3) 1 calc PR A 1
C27A C 0.7502(2) 0.9666(9) 0.6930(3) 0.0464(16) Uani 0.549(3) 1 d P A 1
H27A H 0.7302 1.0658 0.6935 0.070 Uiso 0.549(3) 1 calc PR A 1
H27B H 0.7836 0.9900 0.6784 0.070 Uiso 0.549(3) 1 calc PR A 1
H27C H 0.7535 0.9237 0.7309 0.070 Uiso 0.549(3) 1 calc PR A 1
C26A C 0.7564(3) 0.6290(9) 0.6481(4) 0.073(2) Uani 0.549(3) 1 d P A 1
H26A H 0.7406 0.5495 0.6233 0.109 Uiso 0.549(3) 1 calc PR A 1
H26B H 0.7585 0.5856 0.6861 0.109 Uiso 0.549(3) 1 calc PR A 1
H26C H 0.7903 0.6528 0.6351 0.109 Uiso 0.549(3) 1 calc PR A 1
Si1B Si 0.71009(7) 0.9189(3) 0.65559(8) 0.0338(6) Uani 0.451(3) 1 d P A 2
C25B C 0.7060(5) 1.1443(12) 0.6620(5) 0.095(4) Uani 0.451(3) 1 d P A 2
H25D H 0.7035 1.1740 0.7014 0.143 Uiso 0.451(3) 1 calc PR A 2
H25E H 0.6763 1.1831 0.6415 0.143 Uiso 0.451(3) 1 calc PR A 2
H25F H 0.7362 1.1934 0.6463 0.143 Uiso 0.451(3) 1 calc PR A 2
C27B C 0.7636(3) 0.844(2) 0.6983(5) 0.106(5) Uani 0.451(3) 1 d P A 2
H27D H 0.7587 0.8733 0.7375 0.159 Uiso 0.451(3) 1 calc PR A 2
H27E H 0.7948 0.8932 0.6852 0.159 Uiso 0.451(3) 1 calc PR A 2
H27F H 0.7658 0.7268 0.6949 0.159 Uiso 0.451(3) 1 calc PR A 2
C26B C 0.7174(8) 0.871(3) 0.5800(8) 0.0574(18) Uani 0.451(3) 1 d P A 2
H26D H 0.6885 0.9131 0.5588 0.086 Uiso 0.451(3) 1 calc PR A 2
H26E H 0.7192 0.7537 0.5751 0.086 Uiso 0.451(3) 1 calc PR A 2
H26F H 0.7482 0.9203 0.5664 0.086 Uiso 0.451(3) 1 calc PR A 2

loop_
_atom_site_aniso_label
_atom_site_aniso_U_11
_atom_site_aniso_U_22
_atom_site_aniso_U_33
_atom_site_aniso_U_23
_atom_site_aniso_U_13
_atom_site_aniso_U_12
Ge1 0.01659(18) 0.01690(18) 0.02630(19) 0.000 0.00071(13) 0.000
C1 0.0191(11) 0.0218(12) 0.0208(11) -0.0010(9) 0.0003(9) -0.0018(9)
C12 0.0374(15) 0.0251(13) 0.0257(12) 0.0033(10) -0.0049(11) -0.0045(11)
C2 0.0235(12) 0.0273(13) 0.0228(12) 0.0011(10) -0.0027(9) -0.0041(10)
C7 0.0219(12) 0.0257(12) 0.0192(11) 0.0041(9) -0.0017(9) -0.0049(10)
C6 0.0196(12) 0.0305(13) 0.0218(12) 0.0012(10) -0.0004(9) -0.0017(10)
C9 0.0267(13) 0.0344(14) 0.0211(12) -0.0032(10) -0.0008(10) -0.0062(11)
C8 0.0262(13) 0.0275(13) 0.0232(12) 0.0019(10) 0.0003(10) -0.0036(10)
C10 0.0307(14) 0.0420(16) 0.0215(12) 0.0031(11) -0.0044(10) 0.0006(12)
C14 0.0431(17) 0.055(2) 0.0292(14) -0.0005(13) -0.0113(12) 0.0093(15)
C3 0.0323(15) 0.067(2) 0.0248(13) 0.0166(13) -0.0056(11) -0.0198(14)
C11 0.0441(16) 0.0277(14) 0.0301(14) 0.0054(11) -0.0076(12) 0.0052(12)
C5 0.0177(13) 0.077(2) 0.0270(14) 0.0106(14) -0.0042(10) -0.0079(14)
C15 0.075(2) 0.0251(15) 0.0363(16) 0.0002(12) -0.0189(15) -0.0026(14)
C4 0.0255(15) 0.110(3) 0.0317(15) 0.0222(18) -0.0046(12) -0.0270(18)
C13 0.065(2) 0.0271(14) 0.0347(15) -0.0057(12) -0.0122(14) 0.0048(14)
C16 0.0140(11) 0.0283(13) 0.0236(12) 0.0028(10) -0.0006(9) 0.0007(9)
C18 0.0265(13) 0.0322(14) 0.0230(12) -0.0005(10) -0.0025(10) -0.0034(11)
C22 0.0421(16) 0.0274(14) 0.0345(14) 0.0009(11) -0.0033(12) -0.0077(12)
C19 0.0274(13) 0.0335(15) 0.0288(13) 0.0084(11) -0.0061(10) -0.0025(11)
C17 0.0197(12) 0.0274(13) 0.0247(12) 0.0008(10) 0.0009(9) -0.0022(10)
C20 0.0326(14) 0.0243(13) 0.0401(15) 0.0042(11) -0.0115(12) 0.0030(11)
C21 0.0246(12) 0.0260(13) 0.0311(13) -0.0040(10) -0.0078(10) 0.0069(10)
C23 0.055(2) 0.0452(18) 0.0365(16) 0.0150(14) -0.0138(14) -0.0090(15)
C24 0.0500(18) 0.0315(15) 0.0407(16) -0.0134(13) -0.0176(14) 0.0172(13)
O1 0.090(5) 0.097(5) 0.102(6) 0.037(5) -0.010(4) 0.000(4)
C28 0.109(7) 0.150(11) 0.160(10) 0.030(9) 0.029(7) -0.014(8)
C29 0.109(7) 0.150(11) 0.160(10) 0.030(9) 0.029(7) -0.014(8)
C31 0.200(18) 0.129(14) 0.175(16) -0.015(12) 0.095(14) -0.019(13)
C30 0.182(15) 0.094(9) 0.099(9) -0.002(8) 0.003(10) -0.047(10)
Si1A 0.0195(7) 0.0372(11) 0.0313(7) 0.0012(6) 0.0025(5) -0.0069(6)
C25A 0.044(3) 0.092(4) 0.037(2) 0.003(3) 0.007(2) -0.026(3)
C27A 0.025(3) 0.068(4) 0.046(3) -0.008(3) 0.000(2) -0.015(3)
C26A 0.043(4) 0.047(4) 0.130(7) 0.004(4) 0.044(4) 0.005(3)
Si1B 0.0254(9) 0.0465(15) 0.0296(9) 0.0054(9) -0.0004(7) -0.0145(9)
C25B 0.105(8) 0.051(6) 0.132(10) -0.023(6) 0.066(7) -0.041(6)
C27B 0.028(4) 0.216(16) 0.074(6) 0.077(9) -0.008(4) -0.032(7)
C26B 0.044(3) 0.092(4) 0.037(2) 0.003(3) 0.007(2) -0.026(3)

loop_
_atom_type_symbol
_atom_type_description
_atom_type_scat_dispersion_real
_atom_type_scat_dispersion_imag
_atom_type_scat_source
C C 0.0033 0.0016 'International Tables Vol C Tables 4.2.6.8 and 6.1.1.4'
H H 0.0000 0.0000 'International Tables Vol C Tables 4.2.6.8 and 6.1.1.4'
O O 0.0106 0.0060 'International Tables Vol C Tables 4.2.6.8 and 6.1.1.4'
Si Si 0.0817 0.0704 'International Tables Vol C Tables 4.2.6.8 and 6.1.1.4'
Ge Ge 0.1547 1.8001 'International Tables Vol C Tables 4.2.6.8 and 6.1.1.4'

loop_
_geom_angle_atom_site_label_1
_geom_angle_atom_site_label_2
_geom_angle_atom_site_label_3
_geom_angle
_geom_angle_site_symmetry_1
_geom_angle_site_symmetry_3
C1 Ge1 C1 115.84(14) 2_656 .
C2 C1 C6 116.9(2) . .
C2 C1 Ge1 125.75(17) . .
C6 C1 Ge1 114.70(17) . .
C11 C12 C7 119.2(2) . .
C11 C12 C15 120.3(3) . .
C7 C12 C15 120.5(2) . .
C3 C2 C1 120.4(2) . .
C3 C2 C7 113.4(2) . .
C1 C2 C7 126.1(2) . .
C8 C7 C12 119.3(2) . .
C8 C7 C2 119.8(2) . .
C12 C7 C2 119.7(2) . .
C5 C6 C1 121.1(2) . .
C5 C6 C16 115.5(2) . .
C1 C6 C16 123.4(2) . .
C10 C9 C8 121.9(2) . .
C10 C9 H9 119.1 . .
C8 C9 H9 119.1 . .
C9 C8 C7 119.5(2) . .
C9 C8 C13 119.2(2) . .
C7 C8 C13 121.2(2) . .
C9 C10 C11 118.1(2) . .
C9 C10 C14 120.9(3) . .
C11 C10 C14 121.0(3) . .
C10 C14 H14A 109.5 . .
C10 C14 H14B 109.5 . .
H14A C14 H14B 109.5 . .
C10 C14 H14C 109.5 . .
H14A C14 H14C 109.5 . .
H14B C14 H14C 109.5 . .
C4 C3 C2 122.8(3) . .
C4 C3 H3 118.6 . .
C2 C3 H3 118.6 . .
C10 C11 C12 121.9(3) . .
C10 C11 H11 119.0 . .
C12 C11 H11 119.0 . .
C6 C5 C4 122.2(3) . .
C6 C5 H5 118.9 . .
C4 C5 H5 118.9 . .
C12 C15 H15A 109.5 . .
C12 C15 H15B 109.5 . .
H15A C15 H15B 109.5 . .
C12 C15 H15C 109.5 . .
H15A C15 H15C 109.5 . .
H15B C15 H15C 109.5 . .
C3 C4 C5 116.6(3) . .
C3 C4 Si1A 125.8(2) . .
C5 C4 Si1A 116.1(2) . .
C3 C4 Si1B 116.9(3) . .
C5 C4 Si1B 124.4(2) . .
Si1A C4 Si1B 27.07(8) . .
C8 C13 H13A 109.5 . .
C8 C13 H13B 109.5 . .
H13A C13 H13B 109.5 . .
C8 C13 H13C 109.5 . .
H13A C13 H13C 109.5 . .
H13B C13 H13C 109.5 . .
C17 C16 C21 119.4(2) . .
C17 C16 C6 118.7(2) . .
C21 C16 C6 121.4(2) . .
C19 C18 C17 121.6(2) . .
C19 C18 H18 119.2 . .
C17 C18 H18 119.2 . .
C17 C22 H22A 109.5 . .
C17 C22 H22B 109.5 . .
H22A C22 H22B 109.5 . .
C17 C22 H22C 109.5 . .
H22A C22 H22C 109.5 . .
H22B C22 H22C 109.5 . .
C20 C19 C18 118.0(2) . .
C20 C19 C23 121.8(3) . .
C18 C19 C23 120.1(3) . .
C18 C17 C16 119.6(2) . .
C18 C17 C22 119.2(2) . .
C16 C17 C22 121.2(2) . .
C19 C20 C21 122.4(3) . .
C19 C20 H20 118.8 . .
C21 C20 H20 118.8 . .
C20 C21 C16 118.8(2) . .
C20 C21 C24 119.3(2) . .
C16 C21 C24 121.7(2) . .
C19 C23 H23A 109.5 . .
C19 C23 H23B 109.5 . .
H23A C23 H23B 109.5 . .
C19 C23 H23C 109.5 . .
H23A C23 H23C 109.5 . .
H23B C23 H23C 109.5 . .
C21 C24 H24A 109.5 . .
C21 C24 H24B 109.5 . .
H24A C24 H24B 109.5 . .
C21 C24 H24C 109.5 . .
H24A C24 H24C 109.5 . .
H24B C24 H24C 109.5 . .
C29 O1 C30 81.4(12) 7_656 .
C29 O1 C28 36.8(14) 7_656 .
C30 O1 C28 111.0(11) . .
C29 O1 C28 67.3(9) 7_656 7_656
C30 O1 C28 148.7(11) . 7_656
C28 O1 C28 40.8(11) . 7_656
O1 C28 C29 104.5(10) . .
O1 C28 H28A 110.8 . .
C29 C28 H28A 110.8 . .
O1 C28 H28B 110.8 . .
C29 C28 H28B 110.8 . .
H28A C28 H28B 108.9 . .
C28 C29 H29A 109.5 . .
C28 C29 H29B 109.5 . .
H29A C29 H29B 109.5 . .
C28 C29 H29C 109.5 . .
H29A C29 H29C 109.5 . .
H29B C29 H29C 109.5 . .
C30 C31 H31A 109.5 . .
C30 C31 H31B 109.5 . .
H31A C31 H31B 109.5 . .
C30 C31 H31C 109.5 . .
H31A C31 H31C 109.5 . .
H31B C31 H31C 109.5 . .
O1 C30 C31 104.2(13) . .
O1 C30 H30A 110.9 . .
C31 C30 H30A 110.9 . .
O1 C30 H30B 110.9 . .
C31 C30 H30B 110.9 . .
H30A C30 H30B 108.9 . .
C25A Si1A C27A 110.7(7) . .
C25A Si1A C26A 108.9(7) . .
C27A Si1A C26A 108.8(4) . .
C25A Si1A C4 109.3(5) . .
C27A Si1A C4 104.3(2) . .
C26A Si1A C4 114.7(3) . .
Si1A C25A H25A 109.5 . .
Si1A C25A H25B 109.5 . .
H25A C25A H25B 109.5 . .
Si1A C25A H25C 109.5 . .
H25A C25A H25C 109.5 . .
H25B C25A H25C 109.5 . .
Si1A C27A H27A 109.5 . .
Si1A C27A H27B 109.5 . .
H27A C27A H27B 109.5 . .
Si1A C27A H27C 109.5 . .
H27A C27A H27C 109.5 . .
H27B C27A H27C 109.5 . .
Si1A C26A H26A 109.5 . .
Si1A C26A H26B 109.5 . .
H26A C26A H26B 109.5 . .
Si1A C26A H26C 109.5 . .
H26A C26A H26C 109.5 . .
H26B C26A H26C 109.5 . .
C27B Si1B C26B 112.0(8) . .
C27B Si1B C25B 109.4(7) . .
C26B Si1B C25B 107.4(9) . .
C27B Si1B C4 105.5(4) . .
C26B Si1B C4 105.0(8) . .
C25B Si1B C4 117.6(4) . .
Si1B C25B H25D 109.5 . .
Si1B C25B H25E 109.5 . .
H25D C25B H25E 109.5 . .
Si1B C25B H25F 109.5 . .
H25D C25B H25F 109.5 . .
H25E C25B H25F 109.5 . .
Si1B C27B H27D 109.5 . .
Si1B C27B H27E 109.5 . .
H27D C27B H27E 109.5 . .
Si1B C27B H27F 109.5 . .
H27D C27B H27F 109.5 . .
H27E C27B H27F 109.5 . .
Si1B C26B H26D 109.5 . .
Si1B C26B H26E 109.5 . .
H26D C26B H26E 109.5 . .
Si1B C26B H26F 109.5 . .
H26D C26B H26F 109.5 . .
H26E C26B H26F 109.5 . .

loop_
_geom_bond_atom_site_label_1
_geom_bond_atom_site_label_2
_geom_bond_distance
_geom_bond_site_symmetry_2
Ge1 C1 2.019(2) 2_656
Ge1 C1 2.019(2) .
C1 C2 1.405(3) .
C1 C6 1.417(3) .
C12 C11 1.392(4) .
C12 C7 1.405(4) .
C12 C15 1.505(4) .
C2 C3 1.398(4) .
C2 C7 1.501(3) .
C7 C8 1.398(4) .
C6 C5 1.388(4) .
C6 C16 1.501(3) .
C9 C10 1.383(4) .
C9 C8 1.392(4) .
C9 H9 0.9500 .
C8 C13 1.503(4) .
C10 C11 1.385(4) .
C10 C14 1.514(4) .
C14 H14A 0.9800 .
C14 H14B 0.9800 .
C14 H14C 0.9800 .
C3 C4 1.388(4) .
C3 H3 0.9500 .
C11 H11 0.9500 .
C5 C4 1.393(4) .
C5 H5 0.9500 .
C15 H15A 0.9800 .
C15 H15B 0.9800 .
C15 H15C 0.9800 .
C4 Si1A 1.918(3) .
C4 Si1B 1.927(4) .
C13 H13A 0.9800 .
C13 H13B 0.9800 .
C13 H13C 0.9800 .
C16 C17 1.401(3) .
C16 C21 1.403(4) .
C18 C19 1.384(4) .
C18 C17 1.393(4) .
C18 H18 0.9500 .
C22 C17 1.511(4) .
C22 H22A 0.9800 .
C22 H22B 0.9800 .
C22 H22C 0.9800 .
C19 C20 1.382(4) .
C19 C23 1.511(4) .
C20 C21 1.392(4) .
C20 H20 0.9500 .
C21 C24 1.510(4) .
C23 H23A 0.9800 .
C23 H23B 0.9800 .
C23 H23C 0.9800 .
C24 H24A 0.9800 .
C24 H24B 0.9800 .
C24 H24C 0.9800 .
O1 C29 1.043(19) 7_656
O1 C30 1.460(15) .
O1 C28 1.490(9) .
O1 C28 1.615(18) 7_656
C28 C29 1.548(9) .
C28 H28A 0.9900 .
C28 H28B 0.9900 .
C29 H29A 0.9800 .
C29 H29B 0.9800 .
C29 H29C 0.9800 .
C31 C30 1.52(2) .
C31 H31A 0.9800 .
C31 H31B 0.9800 .
C31 H31C 0.9800 .
C30 H30A 0.9900 .
C30 H30B 0.9900 .
Si1A C25A 1.827(16) .
Si1A C27A 1.844(6) .
Si1A C26A 1.853(7) .
C25A H25A 0.9800 .
C25A H25B 0.9800 .
C25A H25C 0.9800 .
C27A H27A 0.9800 .
C27A H27B 0.9800 .
C27A H27C 0.9800 .
C26A H26A 0.9800 .
C26A H26B 0.9800 .
C26A H26C 0.9800 .
Si1B C27B 1.849(10) .
Si1B C26B 1.87(2) .
Si1B C25B 1.880(10) .
C25B H25D 0.9800 .
C25B H25E 0.9800 .
C25B H25F 0.9800 .
C27B H27D 0.9800 .
C27B H27E 0.9800 .
C27B H27F 0.9800 .
C26B H26D 0.9800 .
C26B H26E 0.9800 .
C26B H26F 0.9800 .

loop_
_geom_torsion_atom_site_label_1
_geom_torsion_atom_site_label_2
_geom_torsion_atom_site_label_3
_geom_torsion_atom_site_label_4
_geom_torsion
_geom_torsion_site_symmetry_1
C1 Ge1 C1 C2 -76.8(2) 2_656
C1 Ge1 C1 C6 122.3(2) 2_656
C6 C1 C2 C3 -3.3(4) .
Ge1 C1 C2 C3 -163.9(2) .
C6 C1 C2 C7 171.8(2) .
Ge1 C1 C2 C7 11.2(4) .
C11 C12 C7 C8 -1.8(4) .
C15 C12 C7 C8 179.7(3) .
C11 C12 C7 C2 165.3(2) .
C15 C12 C7 C2 -13.1(4) .
C3 C2 C7 C8 92.3(3) .
C1 C2 C7 C8 -83.0(3) .
C3 C2 C7 C12 -74.8(3) .
C1 C2 C7 C12 109.9(3) .
C2 C1 C6 C5 2.9(4) .
Ge1 C1 C6 C5 165.6(2) .
C2 C1 C6 C16 -178.0(2) .
Ge1 C1 C6 C16 -15.3(3) .
C10 C9 C8 C7 -0.4(4) .
C10 C9 C8 C13 -178.7(3) .
C12 C7 C8 C9 1.9(4) .
C2 C7 C8 C9 -165.2(2) .
C12 C7 C8 C13 -179.8(3) .
C2 C7 C8 C13 13.1(4) .
C8 C9 C10 C11 -1.2(4) .
C8 C9 C10 C14 -179.2(3) .
C1 C2 C3 C4 1.8(5) .
C7 C2 C3 C4 -173.8(3) .
C9 C10 C11 C12 1.3(4) .
C14 C10 C11 C12 179.3(3) .
C7 C12 C11 C10 0.2(4) .
C15 C12 C11 C10 178.6(3) .
C1 C6 C5 C4 -1.1(5) .
C16 C6 C5 C4 179.8(3) .
C2 C3 C4 C5 0.2(6) .
C2 C3 C4 Si1A 165.7(3) .
C2 C3 C4 Si1B -164.2(3) .
C6 C5 C4 C3 -0.5(6) .
C6 C5 C4 Si1A -167.5(3) .
C6 C5 C4 Si1B 162.5(3) .
C5 C6 C16 C17 70.7(3) .
C1 C6 C16 C17 -108.4(3) .
C5 C6 C16 C21 -100.4(3) .
C1 C6 C16 C21 80.5(3) .
C17 C18 C19 C20 2.7(4) .
C17 C18 C19 C23 -177.7(3) .
C19 C18 C17 C16 -0.7(4) .
C19 C18 C17 C22 -178.3(3) .
C21 C16 C17 C18 -3.1(4) .
C6 C16 C17 C18 -174.5(2) .
C21 C16 C17 C22 174.4(2) .
C6 C16 C17 C22 3.1(4) .
C18 C19 C20 C21 -0.9(4) .
C23 C19 C20 C21 179.6(3) .
C19 C20 C21 C16 -2.9(4) .
C19 C20 C21 C24 172.1(3) .
C17 C16 C21 C20 4.8(4) .
C6 C16 C21 C20 175.9(2) .
C17 C16 C21 C24 -170.0(2) .
C6 C16 C21 C24 1.1(4) .
C29 O1 C28 C29 -144(3) 7_656
C30 O1 C28 C29 176.9(10) .
C28 O1 C28 C29 -20.2(15) 7_656
C29 O1 C30 C31 162.7(16) 7_656
C28 O1 C30 C31 -174.9(13) .
C28 O1 C30 C31 163.4(18) 7_656
C3 C4 Si1A C25A 3.0(8) .
C5 C4 Si1A C25A 168.6(7) .
Si1B C4 Si1A C25A -76.4(7) .
C3 C4 Si1A C27A 121.5(5) .
C5 C4 Si1A C27A -73.0(4) .
Si1B C4 Si1A C27A 42.1(3) .
C3 C4 Si1A C26A -119.6(5) .
C5 C4 Si1A C26A 46.0(5) .
Si1B C4 Si1A C26A 161.0(4) .
C3 C4 Si1B C27B -177.0(6) .
C5 C4 Si1B C27B 20.0(7) .
Si1A C4 Si1B C27B -60.4(6) .
C3 C4 Si1B C26B -58.5(9) .
C5 C4 Si1B C26B 138.5(8) .
Si1A C4 Si1B C26B 58.1(8) .
C3 C4 Si1B C25B 60.7(6) .
C5 C4 Si1B C25B -102.3(6) .
Si1A C4 Si1B C25B 177.3(5) .
